data_4328503
loop_
_publ_author_name
'Caleb D. Martin'
'Paul J. Ragogna'

_publ_contact_author_address
;Department of Chemistry
The University of Western Ontario
Chemistry Building 1151 Richmond Street
London, Ontario, Canada N6A 5B7
;
_publ_contact_author_email pragogna@uwo.ca
_publ_contact_author_fax 519-661-3022
_publ_contact_author_name ' Paul J. Ragogna'
_publ_contact_author_phone '519-661-2111 x87048'
_publ_section_title
;
 Reactions of Diiminopyridine Ligands with Chalcogen Halides
;
_journal_name_full 'Inorganic Chemistry'
_journal_page_first 2947
_journal_page_last 2953
_journal_paper_doi 10.1021/ic202213x
_journal_volume 51
_journal_year 2012
_chemical_formula_moiety 'C33 H42 Br3 N3 Te, C4 O'
_chemical_formula_sum 'C37 H42 Br3 N3 O Te'
_chemical_formula_weight 912.07
_chemical_name_systematic
; 
 ? 
;
_space_group_IT_number 14
_symmetry_cell_setting monoclinic
_symmetry_space_group_name_Hall '-P 2ybc'
_symmetry_space_group_name_H-M 'P 1 21/c 1'
_atom_sites_solution_hydrogens geom
_atom_sites_solution_primary direct
_atom_sites_solution_secondary difmap
_audit_creation_method SHELXL-97
_cell_angle_alpha 90.00
_cell_angle_beta 104.43(3)
_cell_angle_gamma 90.00
_cell_formula_units_Z 4
_cell_length_a 10.592(2)
_cell_length_b 14.103(3)
_cell_length_c 26.737(7)
_cell_measurement_reflns_used 8888
_cell_measurement_temperature 150(2)
_cell_measurement_theta_max 27.48
_cell_measurement_theta_min 1.00
_cell_volume 3867.9(16)
_computing_cell_refinement 'Bruker XSCANS'
_computing_data_collection 'Bruker XSCANS'
_computing_data_reduction 'Bruker SHELXTL'
_computing_molecular_graphics 'Bruker SHELXTL'
_computing_publication_material 'Bruker SHELXTL'
_computing_structure_refinement 'SHELXL-97 (Sheldrick, 2008)'
_computing_structure_solution 'SHELXS-97 (Sheldrick, 2008)'
_diffrn_ambient_temperature 150(2)
_diffrn_measured_fraction_theta_full 0.992
_diffrn_measured_fraction_theta_max 0.992
_diffrn_measurement_device_type 'Nonius Kappa-CCD'
_diffrn_measurement_method '\f scans, and \w scans'
_diffrn_radiation_monochromator graphite
_diffrn_radiation_source 'fine-focus sealed tube'
_diffrn_radiation_type MoK\a
_diffrn_radiation_wavelength 0.71073
_diffrn_reflns_av_R_equivalents 0.0245
_diffrn_reflns_av_sigmaI/netI 0.0326
_diffrn_reflns_limit_h_max 13
_diffrn_reflns_limit_h_min -13
_diffrn_reflns_limit_k_max 18
_diffrn_reflns_limit_k_min -18
_diffrn_reflns_limit_l_max 34
_diffrn_reflns_limit_l_min -34
_diffrn_reflns_number 16636
_diffrn_reflns_theta_full 27.50
_diffrn_reflns_theta_max 27.50
_diffrn_reflns_theta_min 1.64
_exptl_absorpt_coefficient_mu 3.899
_exptl_absorpt_correction_T_max 0.5094
_exptl_absorpt_correction_T_min 0.3423
_exptl_absorpt_correction_type multi-scan
_exptl_absorpt_process_details 'DENZO-SMN (Otwinowski & Minor, 1997)'
_exptl_crystal_colour yellow
_exptl_crystal_density_diffrn 1.566
_exptl_crystal_description prism
_exptl_crystal_F_000 1800
_exptl_crystal_size_max 0.35
_exptl_crystal_size_mid 0.30
_exptl_crystal_size_min 0.20
_refine_diff_density_max 4.500
_refine_diff_density_min -1.032
_refine_diff_density_rms 0.182
_refine_ls_extinction_method none
_refine_ls_goodness_of_fit_ref 1.055
_refine_ls_hydrogen_treatment constr
_refine_ls_matrix_type full
_refine_ls_number_parameters 415
_refine_ls_number_reflns 8817
_refine_ls_number_restraints 0
_refine_ls_restrained_S_all 1.055
_refine_ls_R_factor_all 0.0581
_refine_ls_R_factor_gt 0.0438
_refine_ls_shift/su_max 0.001
_refine_ls_shift/su_mean 0.000
_refine_ls_structure_factor_coef Fsqd
_refine_ls_weighting_details 'calc w=1/[\s^2^(Fo^2^)+(0.0744P)^2^+9.4042P] where P=(Fo^2^+2Fc^2^)/3'
_refine_ls_weighting_scheme calc
_refine_ls_wR_factor_gt 0.1166
_refine_ls_wR_factor_ref 0.1337
_reflns_number_gt 7353
_reflns_number_total 8817
_reflns_threshold_expression >2sigma(I)
_cod_data_source_file ic202213x_si_002_3.cif
_cod_data_source_block 2TeBr
_cod_original_cell_volume 3867.9(15)
_cod_database_code 4328503

loop_
_symmetry_equiv_pos_as_xyz
'x, y, z'
'-x, y+1/2, -z+1/2'
'-x, -y, -z'
'x, -y-1/2, z-1/2'

loop_
_atom_site_label
_atom_site_type_symbol
_atom_site_fract_x
_atom_site_fract_y
_atom_site_fract_z
_atom_site_U_iso_or_equiv
_atom_site_adp_type
_atom_site_occupancy
_atom_site_symmetry_multiplicity
_atom_site_calc_flag
_atom_site_refinement_flags
Te1 Te 0.13111(3) -0.153310(19) -0.280885(10) 0.02379(9) Uani 1 1 d .
Br2 Br 0.08017(5) -0.33042(3) -0.261757(19) 0.03534(13) Uani 1 1 d .
Br3 Br 0.35465(5) -0.18489(4) -0.30611(2) 0.04466(15) Uani 1 1 d .
Br4 Br -0.10568(5) -0.09025(3) -0.27843(2) 0.03850(13) Uani 1 1 d .
N1 N 0.0137(4) -0.1073(3) -0.44413(13) 0.0274(8) Uani 1 1 d .
N2 N 0.1413(3) -0.0055(2) -0.32102(12) 0.0222(7) Uani 1 1 d .
N3 N 0.2715(3) -0.0084(2) -0.22040(13) 0.0235(7) Uani 1 1 d .
C1 C 0.0441(5) -0.1846(3) -0.36002(15) 0.0283(9) Uani 1 1 d .
H1A H 0.0912 -0.2383 -0.3709 0.034 Uiso 1 1 calc R
H1B H -0.0473 -0.2047 -0.3636 0.034 Uiso 1 1 calc R
C2 C 0.0458(4) -0.1015(3) -0.39526(15) 0.0232(8) Uani 1 1 d .
C3 C 0.0881(4) -0.0073(3) -0.37213(15) 0.0238(8) Uani 1 1 d .
C4 C 0.0741(5) 0.0746(3) -0.40208(17) 0.0310(9) Uani 1 1 d .
H4A H 0.0383 0.0722 -0.4384 0.037 Uiso 1 1 calc R
C5 C 0.1138(5) 0.1598(3) -0.37737(18) 0.0349(10) Uani 1 1 d .
H5A H 0.1035 0.2171 -0.3966 0.042 Uiso 1 1 calc R
C6 C 0.1687(5) 0.1617(3) -0.32465(17) 0.0295(9) Uani 1 1 d .
H6A H 0.1958 0.2200 -0.3076 0.035 Uiso 1 1 calc R
C7 C 0.1836(4) 0.0770(3) -0.29689(16) 0.0241(8) Uani 1 1 d .
C8 C 0.2516(4) 0.0733(3) -0.24071(15) 0.0254(8) Uani 1 1 d .
C9 C 0.2980(6) 0.1661(3) -0.21403(19) 0.0404(12) Uani 1 1 d .
H9A H 0.3179 0.1572 -0.1765 0.061 Uiso 1 1 calc R
H9B H 0.2296 0.2141 -0.2244 0.061 Uiso 1 1 calc R
H9C H 0.3767 0.1871 -0.2239 0.061 Uiso 1 1 calc R
C31 C 0.3371(4) -0.0227(3) -0.16729(15) 0.0243(8) Uani 1 1 d .
C32 C 0.2631(4) -0.0276(3) -0.13034(16) 0.0278(9) Uani 1 1 d .
C32A C 0.1158(4) -0.0209(3) -0.14498(17) 0.0315(10) Uani 1 1 d .
H32A H 0.0880 0.0014 -0.1816 0.038 Uiso 1 1 calc R
C32B C 0.0633(6) 0.0499(4) -0.1115(2) 0.0436(12) Uani 1 1 d .
H32B H 0.1051 0.1117 -0.1123 0.065 Uiso 1 1 calc R
H32C H 0.0825 0.0267 -0.0758 0.065 Uiso 1 1 calc R
H32D H -0.0312 0.0565 -0.1249 0.065 Uiso 1 1 calc R
C32C C 0.0551(5) -0.1186(4) -0.14217(19) 0.0415(12) Uani 1 1 d .
H32E H 0.0839 -0.1624 -0.1656 0.062 Uiso 1 1 calc R
H32F H -0.0402 -0.1133 -0.1524 0.062 Uiso 1 1 calc R
H32G H 0.0825 -0.1428 -0.1068 0.062 Uiso 1 1 calc R
C33 C 0.3299(5) -0.0432(4) -0.07912(17) 0.0387(11) Uani 1 1 d .
H33A H 0.2826 -0.0443 -0.0532 0.046 Uiso 1 1 calc R
C34 C 0.4635(5) -0.0571(4) -0.06506(18) 0.0423(12) Uani 1 1 d .
H34A H 0.5070 -0.0683 -0.0300 0.051 Uiso 1 1 calc R
C35 C 0.5330(5) -0.0545(4) -0.10255(18) 0.0368(11) Uani 1 1 d .
H35A H 0.6246 -0.0642 -0.0927 0.044 Uiso 1 1 calc R
C36 C 0.4726(4) -0.0383(3) -0.15411(16) 0.0286(9) Uani 1 1 d .
C36A C 0.5526(4) -0.0384(3) -0.19391(18) 0.0320(10) Uani 1 1 d .
H36A H 0.4909 -0.0344 -0.2289 0.038 Uiso 1 1 calc R
C36B C 0.6305(6) -0.1293(4) -0.1917(2) 0.0462(13) Uani 1 1 d .
H36B H 0.5713 -0.1838 -0.1967 0.069 Uiso 1 1 calc R
H36C H 0.6931 -0.1343 -0.1579 0.069 Uiso 1 1 calc R
H36D H 0.6775 -0.1286 -0.2189 0.069 Uiso 1 1 calc R
C36C C 0.6434(6) 0.0463(5) -0.1876(3) 0.0608(17) Uani 1 1 d .
H36E H 0.5927 0.1048 -0.1890 0.091 Uiso 1 1 calc R
H36F H 0.6886 0.0465 -0.2154 0.091 Uiso 1 1 calc R
H36G H 0.7076 0.0424 -0.1541 0.091 Uiso 1 1 calc R
C41 C -0.0269(4) -0.1968(3) -0.46824(15) 0.0276(9) Uani 1 1 d .
C42 C 0.0669(4) -0.2581(3) -0.47946(15) 0.0291(9) Uani 1 1 d .
C42A C 0.2110(5) -0.2335(4) -0.46471(19) 0.0389(11) Uani 1 1 d .
H42A H 0.2255 -0.1860 -0.4361 0.047 Uiso 1 1 calc R
C42B C 0.2983(6) -0.3181(5) -0.4457(3) 0.0613(17) Uani 1 1 d .
H42B H 0.3891 -0.2969 -0.4344 0.092 Uiso 1 1 calc R
H42C H 0.2899 -0.3642 -0.4737 0.092 Uiso 1 1 calc R
H42D H 0.2724 -0.3477 -0.4166 0.092 Uiso 1 1 calc R
C42C C 0.2486(7) -0.1879(7) -0.5096(3) 0.091(3) Uani 1 1 d .
H42E H 0.3416 -0.1720 -0.4998 0.137 Uiso 1 1 calc R
H42F H 0.1974 -0.1299 -0.5195 0.137 Uiso 1 1 calc R
H42H H 0.2314 -0.2320 -0.5389 0.137 Uiso 1 1 calc R
C43 C 0.0219(5) -0.3408(4) -0.50646(18) 0.0374(11) Uani 1 1 d .
H43A H 0.0834 -0.3835 -0.5145 0.045 Uiso 1 1 calc R
C44 C -0.1081(5) -0.3625(4) -0.52189(18) 0.0376(11) Uani 1 1 d .
H44A H -0.1354 -0.4192 -0.5406 0.045 Uiso 1 1 calc R
C45 C -0.1990(5) -0.3023(4) -0.51032(19) 0.0398(11) Uani 1 1 d .
H45A H -0.2891 -0.3176 -0.5214 0.048 Uiso 1 1 calc R
C46 C -0.1601(5) -0.2183(4) -0.48219(17) 0.0339(10) Uani 1 1 d .
C46A C -0.2595(5) -0.1529(4) -0.4680(2) 0.0477(14) Uani 1 1 d .
H46A H -0.2116 -0.1123 -0.4388 0.057 Uiso 1 1 calc R
C46B C -0.3620(9) -0.2085(8) -0.4489(5) 0.123(4) Uani 1 1 d .
H46B H -0.4158 -0.1644 -0.4348 0.185 Uiso 1 1 calc R
H46C H -0.3186 -0.2529 -0.4219 0.185 Uiso 1 1 calc R
H46E H -0.4174 -0.2438 -0.4777 0.185 Uiso 1 1 calc R
C46C C -0.3182(13) -0.0886(9) -0.5118(4) 0.143(6) Uani 1 1 d .
H46D H -0.2488 -0.0549 -0.5228 0.215 Uiso 1 1 calc R
H46F H -0.3750 -0.0426 -0.5006 0.215 Uiso 1 1 calc R
H46H H -0.3695 -0.1259 -0.5407 0.215 Uiso 1 1 calc R
O7 O 0.5276(10) -0.4292(10) -0.1588(4) 0.175(4) Uani 1 1 d .
C61 C 0.5360(8) -0.3383(5) -0.1391(3) 0.069(2) Uani 1 1 d .
C62 C 0.4219(11) -0.4799(9) -0.1466(7) 0.150(6) Uani 1 1 d .
C63 C 0.3401(9) -0.4034(8) -0.1286(4) 0.100(3) Uani 1 1 d .
C64 C 0.4032(10) -0.3086(8) -0.1427(5) 0.110(3) Uani 1 1 d .

loop_
_atom_site_aniso_label
_atom_site_aniso_U_11
_atom_site_aniso_U_22
_atom_site_aniso_U_33
_atom_site_aniso_U_23
_atom_site_aniso_U_13
_atom_site_aniso_U_12
Te1 0.03117(16) 0.01942(15) 0.01926(14) 0.00058(9) 0.00341(10) -0.00243(10)
Br2 0.0474(3) 0.0218(2) 0.0362(2) 0.00313(17) 0.0094(2) -0.00503(19)
Br3 0.0387(3) 0.0353(3) 0.0600(3) -0.0084(2) 0.0123(2) 0.0024(2)
Br4 0.0385(3) 0.0322(3) 0.0471(3) -0.0014(2) 0.0149(2) -0.0001(2)
N1 0.0271(19) 0.031(2) 0.0219(17) -0.0012(14) 0.0018(14) 0.0010(15)
N2 0.0262(17) 0.0206(17) 0.0191(15) -0.0003(13) 0.0042(13) -0.0021(14)
N3 0.0252(17) 0.0228(17) 0.0226(16) 0.0007(13) 0.0058(13) -0.0013(14)
C1 0.039(2) 0.028(2) 0.0138(17) -0.0050(15) -0.0018(16) -0.0070(19)
C2 0.0212(19) 0.029(2) 0.0186(18) 0.0021(15) 0.0040(15) 0.0009(16)
C3 0.025(2) 0.027(2) 0.0193(18) 0.0040(15) 0.0053(15) 0.0015(17)
C4 0.038(2) 0.029(2) 0.024(2) 0.0035(17) 0.0046(18) -0.0008(19)
C5 0.048(3) 0.024(2) 0.032(2) 0.0112(18) 0.008(2) -0.001(2)
C6 0.037(2) 0.020(2) 0.030(2) 0.0003(16) 0.0045(18) -0.0022(18)
C7 0.024(2) 0.022(2) 0.0253(19) 0.0017(15) 0.0034(16) -0.0022(16)
C8 0.025(2) 0.026(2) 0.0237(19) -0.0025(16) 0.0038(16) -0.0017(17)
C9 0.055(3) 0.024(2) 0.033(2) -0.0022(18) -0.005(2) -0.001(2)
C31 0.030(2) 0.0195(19) 0.0214(18) -0.0011(15) 0.0029(16) -0.0009(16)
C32 0.033(2) 0.026(2) 0.024(2) 0.0003(16) 0.0063(17) 0.0032(18)
C32A 0.033(2) 0.037(3) 0.025(2) 0.0042(18) 0.0089(18) 0.004(2)
C32B 0.046(3) 0.050(3) 0.036(3) -0.002(2) 0.013(2) 0.011(3)
C32C 0.042(3) 0.051(3) 0.033(2) 0.003(2) 0.013(2) -0.009(2)
C33 0.044(3) 0.050(3) 0.022(2) 0.004(2) 0.0067(19) 0.012(2)
C34 0.044(3) 0.053(3) 0.022(2) 0.001(2) -0.0048(19) 0.013(2)
C35 0.030(2) 0.043(3) 0.031(2) -0.002(2) -0.0040(18) 0.007(2)
C36 0.030(2) 0.027(2) 0.026(2) -0.0003(17) 0.0005(17) -0.0027(18)
C36A 0.028(2) 0.034(2) 0.034(2) 0.0019(19) 0.0075(18) 0.0014(19)
C36B 0.049(3) 0.041(3) 0.051(3) 0.001(2) 0.019(3) 0.009(3)
C36C 0.057(4) 0.047(4) 0.089(5) -0.011(3) 0.037(4) -0.019(3)
C41 0.030(2) 0.032(2) 0.0181(18) -0.0005(16) 0.0015(16) -0.0020(18)
C42 0.033(2) 0.036(2) 0.0189(18) -0.0005(17) 0.0065(17) -0.0014(19)
C42A 0.035(3) 0.045(3) 0.037(3) -0.007(2) 0.010(2) -0.001(2)
C42B 0.043(3) 0.069(4) 0.064(4) 0.001(3) -0.002(3) 0.011(3)
C42C 0.040(4) 0.135(8) 0.094(6) 0.065(6) 0.009(4) -0.014(4)
C43 0.048(3) 0.040(3) 0.026(2) -0.0033(19) 0.011(2) 0.003(2)
C44 0.044(3) 0.041(3) 0.027(2) -0.0065(19) 0.007(2) -0.009(2)
C45 0.035(3) 0.050(3) 0.032(2) -0.009(2) 0.004(2) -0.012(2)
C46 0.030(2) 0.041(3) 0.028(2) -0.0059(19) 0.0029(18) -0.003(2)
C46A 0.031(3) 0.061(4) 0.046(3) -0.018(3) 0.002(2) 0.003(2)
C46B 0.072(6) 0.112(8) 0.215(13) -0.044(8) 0.090(7) -0.005(6)
C46C 0.184(12) 0.164(11) 0.082(6) 0.022(7) 0.036(7) 0.136(10)
O7 0.142(8) 0.244(13) 0.157(8) -0.061(8) 0.073(7) -0.031(8)
C61 0.060(4) 0.058(4) 0.087(5) 0.008(4) 0.014(4) -0.013(3)
C62 0.096(8) 0.099(8) 0.269(17) -0.056(10) 0.072(10) -0.044(7)
C63 0.070(5) 0.137(9) 0.101(7) -0.049(6) 0.033(5) -0.019(6)
C64 0.073(6) 0.098(7) 0.147(10) 0.005(7) 0.005(6) -0.016(5)

loop_
_atom_type_symbol
_atom_type_description
_atom_type_scat_dispersion_real
_atom_type_scat_dispersion_imag
_atom_type_scat_source
C C 0.0033 0.0016 'International Tables Vol C Tables 4.2.6.8 and 6.1.1.4'
H H 0.0000 0.0000 'International Tables Vol C Tables 4.2.6.8 and 6.1.1.4'
Br Br -0.2901 2.4595 'International Tables Vol C Tables 4.2.6.8 and 6.1.1.4'
N N 0.0061 0.0033 'International Tables Vol C Tables 4.2.6.8 and 6.1.1.4'
O O 0.0106 0.0060 'International Tables Vol C Tables 4.2.6.8 and 6.1.1.4'
Te Te -0.5308 1.6751 'International Tables Vol C Tables 4.2.6.8 and 6.1.1.4'

loop_
_geom_angle_atom_site_label_1
_geom_angle_atom_site_label_2
_geom_angle_atom_site_label_3
_geom_angle
C1 Te1 N2 77.84(14)
C1 Te1 Br2 86.40(12)
N2 Te1 Br2 164.07(8)
C1 Te1 Br3 84.59(14)
N2 Te1 Br3 83.56(9)
Br2 Te1 Br3 97.42(2)
C1 Te1 Br4 85.25(14)
N2 Te1 Br4 82.36(9)
Br2 Te1 Br4 94.12(2)
Br3 Te1 Br4 164.10(2)
C2 N1 C41 119.6(4)
C3 N2 C7 120.5(4)
C3 N2 Te1 113.0(3)
C7 N2 Te1 126.2(3)
C8 N3 C31 122.6(4)
C2 C1 Te1 112.9(3)
C2 C1 H1A 109.0
Te1 C1 H1A 109.0
C2 C1 H1B 109.0
Te1 C1 H1B 109.0
H1A C1 H1B 107.8
N1 C2 C3 117.6(4)
N1 C2 C1 123.5(4)
C3 C2 C1 119.0(3)
N2 C3 C4 121.8(4)
N2 C3 C2 116.5(3)
C4 C3 C2 121.6(4)
C5 C4 C3 118.0(4)
C5 C4 H4A 121.0
C3 C4 H4A 121.0
C6 C5 C4 120.2(4)
C6 C5 H5A 119.9
C4 C5 H5A 119.9
C5 C6 C7 119.2(4)
C5 C6 H6A 120.4
C7 C6 H6A 120.4
N2 C7 C6 120.2(4)
N2 C7 C8 117.9(4)
C6 C7 C8 121.8(4)
N3 C8 C7 116.6(4)
N3 C8 C9 125.7(4)
C7 C8 C9 117.5(4)
C8 C9 H9A 109.5
C8 C9 H9B 109.5
H9A C9 H9B 109.5
C8 C9 H9C 109.5
H9A C9 H9C 109.5
H9B C9 H9C 109.5
C36 C31 C32 121.9(4)
C36 C31 N3 118.9(4)
C32 C31 N3 119.0(4)
C33 C32 C31 117.5(4)
C33 C32 C32A 120.1(4)
C31 C32 C32A 122.3(4)
C32 C32A C32C 110.5(4)
C32 C32A C32B 112.9(4)
C32C C32A C32B 109.8(4)
C32 C32A H32A 107.8
C32C C32A H32A 107.8
C32B C32A H32A 107.8
C32A C32B H32B 109.5
C32A C32B H32C 109.5
H32B C32B H32C 109.5
C32A C32B H32D 109.5
H32B C32B H32D 109.5
H32C C32B H32D 109.5
C32A C32C H32E 109.5
C32A C32C H32F 109.5
H32E C32C H32F 109.5
C32A C32C H32G 109.5
H32E C32C H32G 109.5
H32F C32C H32G 109.5
C34 C33 C32 121.6(4)
C34 C33 H33A 119.2
C32 C33 H33A 119.2
C35 C34 C33 119.5(4)
C35 C34 H34A 120.3
C33 C34 H34A 120.3
C34 C35 C36 121.8(4)
C34 C35 H35A 119.1
C36 C35 H35A 119.1
C35 C36 C31 117.6(4)
C35 C36 C36A 119.8(4)
C31 C36 C36A 122.5(4)
C36 C36A C36B 111.5(4)
C36 C36A C36C 111.7(4)
C36B C36A C36C 109.7(4)
C36 C36A H36A 107.9
C36B C36A H36A 107.9
C36C C36A H36A 107.9
C36A C36B H36B 109.5
C36A C36B H36C 109.5
H36B C36B H36C 109.5
C36A C36B H36D 109.5
H36B C36B H36D 109.5
H36C C36B H36D 109.5
C36A C36C H36E 109.5
C36A C36C H36F 109.5
H36E C36C H36F 109.5
C36A C36C H36G 109.5
H36E C36C H36G 109.5
H36F C36C H36G 109.5
C46 C41 C42 121.9(4)
C46 C41 N1 118.7(4)
C42 C41 N1 119.3(4)
C43 C42 C41 117.3(4)
C43 C42 C42A 121.2(4)
C41 C42 C42A 121.5(4)
C42C C42A C42B 110.1(6)
C42C C42A C42 109.9(5)
C42B C42A C42 113.3(5)
C42C C42A H42A 107.8
C42B C42A H42A 107.8
C42 C42A H42A 107.8
C42A C42B H42B 109.5
C42A C42B H42C 109.5
H42B C42B H42C 109.5
C42A C42B H42D 109.5
H42B C42B H42D 109.5
H42C C42B H42D 109.5
C42A C42C H42E 109.5
C42A C42C H42F 109.5
H42E C42C H42F 109.5
C42A C42C H42H 109.5
H42E C42C H42H 109.5
H42F C42C H42H 109.5
C44 C43 C42 122.2(5)
C44 C43 H43A 118.9
C42 C43 H43A 118.9
C43 C44 C45 120.1(5)
C43 C44 H44A 119.9
C45 C44 H44A 119.9
C44 C45 C46 120.7(5)
C44 C45 H45A 119.6
C46 C45 H45A 119.6
C41 C46 C45 117.8(5)
C41 C46 C46A 121.2(4)
C45 C46 C46A 121.1(5)
C46C C46A C46 110.8(5)
C46C C46A C46B 112.5(9)
C46 C46A C46B 111.5(6)
C46C C46A H46A 107.2
C46 C46A H46A 107.2
C46B C46A H46A 107.2
C46A C46B H46B 109.5
C46A C46B H46C 109.5
H46B C46B H46C 109.5
C46A C46B H46E 109.5
H46B C46B H46E 109.5
H46C C46B H46E 109.5
C46A C46C H46D 109.5
C46A C46C H46F 109.5
H46D C46C H46F 109.5
C46A C46C H46H 109.5
H46D C46C H46H 109.5
H46F C46C H46H 109.5
C61 O7 C62 110.8(9)
O7 C61 C64 105.9(8)
O7 C62 C63 104.8(10)
C62 C63 C64 102.4(8)
C61 C64 C63 101.6(8)

loop_
_geom_bond_atom_site_label_1
_geom_bond_atom_site_label_2
_geom_bond_distance
Te1 C1 2.133(4)
Te1 N2 2.359(3)
Te1 Br2 2.6323(7)
Te1 Br3 2.6562(8)
Te1 Br4 2.6773(7)
N1 C2 1.268(5)
N1 C41 1.433(6)
N2 C3 1.343(5)
N2 C7 1.351(5)
N3 C8 1.269(5)
N3 C31 1.431(5)
C1 C2 1.507(6)
C1 H1A 0.9900
C1 H1B 0.9900
C2 C3 1.486(6)
C3 C4 1.393(6)
C4 C5 1.385(7)
C4 H4A 0.9500
C5 C6 1.385(6)
C5 H5A 0.9500
C6 C7 1.394(6)
C6 H6A 0.9500
C7 C8 1.496(6)
C8 C9 1.513(6)
C9 H9A 0.9800
C9 H9B 0.9800
C9 H9C 0.9800
C31 C36 1.407(6)
C31 C32 1.408(6)
C32 C33 1.393(6)
C32 C32A 1.513(6)
C32A C32C 1.531(7)
C32A C32B 1.535(7)
C32A H32A 1.0000
C32B H32B 0.9800
C32B H32C 0.9800
C32B H32D 0.9800
C32C H32E 0.9800
C32C H32F 0.9800
C32C H32G 0.9800
C33 C34 1.385(7)
C33 H33A 0.9500
C34 C35 1.385(7)
C34 H34A 0.9500
C35 C36 1.387(6)
C35 H35A 0.9500
C36 C36A 1.516(6)
C36A C36B 1.517(7)
C36A C36C 1.517(7)
C36A H36A 1.0000
C36B H36B 0.9800
C36B H36C 0.9800
C36B H36D 0.9800
C36C H36E 0.9800
C36C H36F 0.9800
C36C H36G 0.9800
C41 C46 1.400(6)
C41 C42 1.404(6)
C42 C43 1.391(7)
C42 C42A 1.519(7)
C42A C42C 1.500(8)
C42A C42B 1.518(8)
C42A H42A 1.0000
C42B H42B 0.9800
C42B H42C 0.9800
C42B H42D 0.9800
C42C H42E 0.9800
C42C H42F 0.9800
C42C H42H 0.9800
C43 C44 1.370(7)
C43 H43A 0.9500
C44 C45 1.376(8)
C44 H44A 0.9500
C45 C46 1.408(7)
C45 H45A 0.9500
C46 C46A 1.517(7)
C46A C46C 1.488(11)
C46A C46B 1.527(11)
C46A H46A 1.0000
C46B H46B 0.9800
C46B H46C 0.9800
C46B H46E 0.9800
C46C H46D 0.9800
C46C H46F 0.9800
C46C H46H 0.9800
O7 C61 1.380(13)
O7 C62 1.433(14)
C61 C64 1.447(13)
C62 C63 1.534(15)
C63 C64 1.582(15)

loop_
_geom_torsion_atom_site_label_1
_geom_torsion_atom_site_label_2
_geom_torsion_atom_site_label_3
_geom_torsion_atom_site_label_4
_geom_torsion
C1 Te1 N2 C3 1.5(3)
Br2 Te1 N2 C3 -7.2(5)
Br3 Te1 N2 C3 87.3(3)
Br4 Te1 N2 C3 -85.3(3)
C1 Te1 N2 C7 175.5(4)
Br2 Te1 N2 C7 166.8(2)
Br3 Te1 N2 C7 -98.7(3)
Br4 Te1 N2 C7 88.7(3)
N2 Te1 C1 C2 3.5(3)
Br2 Te1 C1 C2 -178.9(3)
Br3 Te1 C1 C2 -81.1(3)
Br4 Te1 C1 C2 86.7(3)
C41 N1 C2 C3 179.6(4)
C41 N1 C2 C1 0.1(6)
Te1 C1 C2 N1 171.2(3)
Te1 C1 C2 C3 -8.3(5)
C7 N2 C3 C4 -0.1(6)
Te1 N2 C3 C4 174.2(3)
C7 N2 C3 C2 179.4(4)
Te1 N2 C3 C2 -6.3(4)
N1 C2 C3 N2 -169.6(4)
C1 C2 C3 N2 9.9(6)
N1 C2 C3 C4 9.9(6)
C1 C2 C3 C4 -170.6(4)
N2 C3 C4 C5 -1.7(7)
C2 C3 C4 C5 178.9(4)
C3 C4 C5 C6 1.6(7)
C4 C5 C6 C7 0.2(8)
C3 N2 C7 C6 2.0(6)
Te1 N2 C7 C6 -171.6(3)
C3 N2 C7 C8 -175.2(4)
Te1 N2 C7 C8 11.2(5)
C5 C6 C7 N2 -2.0(7)
C5 C6 C7 C8 175.1(4)
C31 N3 C8 C7 179.0(4)
C31 N3 C8 C9 3.2(7)
N2 C7 C8 N3 4.1(6)
C6 C7 C8 N3 -173.1(4)
N2 C7 C8 C9 -179.8(4)
C6 C7 C8 C9 3.1(6)
C8 N3 C31 C36 -93.0(5)
C8 N3 C31 C32 91.6(5)
C36 C31 C32 C33 3.7(7)
N3 C31 C32 C33 178.9(4)
C36 C31 C32 C32A -173.6(4)
N3 C31 C32 C32A 1.6(6)
C33 C32 C32A C32C -72.1(5)
C31 C32 C32A C32C 105.1(5)
C33 C32 C32A C32B 51.3(6)
C31 C32 C32A C32B -131.5(5)
C31 C32 C33 C34 -2.5(7)
C32A C32 C33 C34 174.8(5)
C32 C33 C34 C35 0.7(8)
C33 C34 C35 C36 0.0(8)
C34 C35 C36 C31 1.1(7)
C34 C35 C36 C36A -178.6(5)
C32 C31 C36 C35 -3.0(7)
N3 C31 C36 C35 -178.2(4)
C32 C31 C36 C36A 176.6(4)
N3 C31 C36 C36A 1.4(6)
C35 C36 C36A C36B 54.1(6)
C31 C36 C36A C36B -125.5(5)
C35 C36 C36A C36C -69.1(6)
C31 C36 C36A C36C 111.3(5)
C2 N1 C41 C46 93.4(5)
C2 N1 C41 C42 -89.7(5)
C46 C41 C42 C43 1.7(6)
N1 C41 C42 C43 -175.1(4)
C46 C41 C42 C42A 179.2(4)
N1 C41 C42 C42A 2.4(6)
C43 C42 C42A C42C 82.3(7)
C41 C42 C42A C42C -95.2(7)
C43 C42 C42A C42B -41.4(6)
C41 C42 C42A C42B 141.1(5)
C41 C42 C43 C44 0.1(7)
C42A C42 C43 C44 -177.4(4)
C42 C43 C44 C45 -0.7(8)
C43 C44 C45 C46 -0.6(8)
C42 C41 C46 C45 -2.9(7)
N1 C41 C46 C45 173.9(4)
C42 C41 C46 C46A 177.8(4)
N1 C41 C46 C46A -5.4(7)
C44 C45 C46 C41 2.3(7)
C44 C45 C46 C46A -178.4(5)
C41 C46 C46A C46C 96.4(8)
C45 C46 C46A C46C -82.9(9)
C41 C46 C46A C46B -137.4(7)
C45 C46 C46A C46B 43.3(8)
C62 O7 C61 C64 -34.6(14)
C61 O7 C62 C63 14.2(15)
O7 C62 C63 C64 9.6(13)
O7 C61 C64 C63 38.3(11)
C62 C63 C64 C61 -28.5(11)
